data_4003544
loop_
_publ_author_name
'Dehnhardt, Natalie'
'Axt, Marleen'
'Zimmermann, Jonas'
'Yang, Meng'
'Mette, Gerson'
'Heine, Johanna'

_publ_section_title
;
 Band Gap-Tunable, Chiral Hybrid Metal Halides Displaying Second-Harmonic
 Generation
;
_journal_name_full 'Chemistry of Materials'
_journal_paper_doi 10.1021/acs.chemmater.0c01605
_journal_year 2020
_chemical_absolute_configuration syn
_chemical_formula_moiety 'I10 Sb2, 4(C8 H11 F N)'
_chemical_formula_sum 'C32 H44 F4 I10 N4 Sb2'
_chemical_formula_weight 2073.21
_space_group_crystal_system monoclinic
_space_group_IT_number 4
_space_group_name_Hall 'P 2yb'
_space_group_name_H-M_alt 'P 1 21 1'
_atom_sites_solution_hydrogens geom
_audit_creation_date 2020-04-27
_audit_creation_method
;
Olex2 1.2
(compiled 2018.05.29 svn.r3508 for OlexSys, GUI svn.r5506)
;
_cell_angle_alpha 90
_cell_angle_beta 94.966(2)
_cell_angle_gamma 90
_cell_formula_units_Z 2
_cell_length_a 12.9520(7)
_cell_length_b 14.3430(7)
_cell_length_c 14.3389(7)
_cell_measurement_reflns_used 9856
_cell_measurement_temperature 100(2)
_cell_measurement_theta_max 25.29
_cell_measurement_theta_min 2.48
_cell_volume 2653.7(2)
_computing_molecular_graphics 'Olex2 (Dolomanov et al., 2009)'
_computing_publication_material 'Olex2 (Dolomanov et al., 2009)'
_computing_structure_refinement 'XL (Sheldrick, 2008)'
_diffrn_ambient_temperature 99.99
_diffrn_detector_area_resol_mean 10.4167
_diffrn_measured_fraction_theta_full 0.999
_diffrn_measured_fraction_theta_max 0.998
_diffrn_measurement_device_type 'Bruker D8 QUEST area detector'
_diffrn_measurement_method '\w and \f scans'
_diffrn_radiation_type MoK\a
_diffrn_radiation_wavelength 0.71073
_diffrn_reflns_av_R_equivalents 0.0338
_diffrn_reflns_av_unetI/netI 0.0259
_diffrn_reflns_Laue_measured_fraction_full 0.999
_diffrn_reflns_Laue_measured_fraction_max 0.998
_diffrn_reflns_limit_h_max 15
_diffrn_reflns_limit_h_min -15
_diffrn_reflns_limit_k_max 17
_diffrn_reflns_limit_k_min -17
_diffrn_reflns_limit_l_max 17
_diffrn_reflns_limit_l_min -17
_diffrn_reflns_number 43870
_diffrn_reflns_point_group_measured_fraction_full 0.999
_diffrn_reflns_point_group_measured_fraction_max 0.997
_diffrn_reflns_theta_full 25.242
_diffrn_reflns_theta_max 25.309
_diffrn_reflns_theta_min 2.123
_exptl_absorpt_coefficient_mu 6.875
_exptl_absorpt_correction_T_max 0.7452
_exptl_absorpt_correction_T_min 0.5430
_exptl_absorpt_correction_type multi-scan
_exptl_absorpt_process_details
'SADABS-2016/2 (Bruker,2016/2) was used for absorption correction. wR2(int) was 0.0772 before and 0.0543 after correction. The Ratio of minimum to maximum transmission is 0.7287. The \l/2 correction factor is Not present.'
_exptl_crystal_colour orange
_exptl_crystal_colour_primary orange
_exptl_crystal_density_diffrn 2.595
_exptl_crystal_description block
_exptl_crystal_F_000 1864
_exptl_crystal_size_max 0.252
_exptl_crystal_size_mid 0.205
_exptl_crystal_size_min 0.194
_refine_diff_density_max 0.601
_refine_diff_density_min -0.976
_refine_diff_density_rms 0.188
_refine_ls_abs_structure_details
;
 Flack x determined using 4241 quotients [(I+)-(I-)]/[(I+)+(I-)]
 (Parsons, Flack and Wagner, Acta Cryst. B69 (2013) 249-259).
;
_refine_ls_abs_structure_Flack 0.009(15)
_refine_ls_extinction_method none
_refine_ls_goodness_of_fit_ref 1.199
_refine_ls_hydrogen_treatment constr
_refine_ls_matrix_type full
_refine_ls_number_parameters 460
_refine_ls_number_reflns 9664
_refine_ls_number_restraints 46
_refine_ls_restrained_S_all 1.198
_refine_ls_R_factor_all 0.0189
_refine_ls_R_factor_gt 0.0172
_refine_ls_shift/su_max 0.001
_refine_ls_shift/su_mean 0.000
_refine_ls_structure_factor_coef Fsqd
_refine_ls_weighting_details 'w=1/[\s^2^(Fo^2^)+(0.0095P)^2^+0.1431P] where P=(Fo^2^+2Fc^2^)/3'
_refine_ls_weighting_scheme calc
_refine_ls_wR_factor_gt 0.0381
_refine_ls_wR_factor_ref 0.0385
_reflns_Friedel_coverage 0.915
_reflns_Friedel_fraction_full 0.999
_reflns_Friedel_fraction_max 0.996
_reflns_number_gt 9284
_reflns_number_total 9664
_reflns_threshold_expression 'I > 2\s(I)'
_cod_data_source_file cm0c01605_si_004.cif
_cod_data_source_block compound3
_cod_database_code 4003544
_shelx_shelxl_version_number 2014/7
_shelx_space_group_comment
;
The symmetry employed for this shelxl refinement is uniquely defined
by the following loop, which should always be used as a source of
symmetry information in preference to the above space-group names.
They are only intended as comments.
;
_shelx_estimated_absorpt_t_max 0.349
_shelx_estimated_absorpt_t_min 0.276
_olex2_refinement_description
;
1. Fixed Uiso
 At 1.2 times of:
  All C(H) groups, All N(H,H,H) groups
 At 1.5 times of:
  All C(H,H,H) groups
2. Restrained distances
 C4-C3 \\sim C8-C3 \\sim C8-C7 \\sim C7-C6 \\sim C5-C4 \\sim C6-C5
 with sigma of 0.02
 C12-C11 \\sim C13-C12 \\sim C14-C13 \\sim C15-C14 \\sim C16-C15 \\sim C16-C11
 with sigma of 0.02
 C24-C19 \\sim C24-C23 \\sim C23-C22 \\sim C22-C21 \\sim C21-C20 \\sim C20-C19
 with sigma of 0.02
3. Others
 Sof(C32B)=Sof(H32B)=Sof(C31B)=Sof(H31B)=Sof(C30B)=Sof(C29B)=Sof(H29B)=
 Sof(C28B)=Sof(H28B)=Sof(F4B)=1-FVAR(1)
 Sof(F4A)=Sof(C32A)=Sof(H32A)=Sof(C31A)=Sof(H31A)=Sof(C30A)=Sof(C29A)=
 Sof(H29A)=Sof(C28A)=Sof(H28A)=FVAR(1)
4.a Ternary CH refined with riding coordinates:
 C10(H10), C18(H18), C26(H26), C2(H2)
4.b Aromatic/amide H refined with riding coordinates:
 C7(H7), C32B(H32B), C31B(H31B), C29B(H29B), C28B(H28B), C32A(H32A),
 C31A(H31A), C29A(H29A), C28A(H28A), C13(H13), C5(H5), C12(H12), C4(H4),
 C20(H20), C21(H21), C23(H23), C8(H8), C15(H15), C16(H16), C24(H24)
4.c Fitted hexagon refined as free rotating group:
 C27(C32B,C31B,C30B,C29B,C28B)
4.d Idealised Me refined as rotating group:
 N2(H2A,H2B,H2C), N1(H1A,H1B,H1C), N3(H3A,H3B,H3C), N4(H4A,H4B,H4C), C9(H9A,
 H9B,H9C), C1(H1D,H1E,H1F), C25(H25A,H25B,H25C), C17(H17A,H17B,H17C)
;
_olex2_submission_special_instructions 'No special instructions were received'

loop_
_space_group_symop_operation_xyz
'x, y, z'
'-x, y+1/2, -z'

loop_
_atom_site_label
_atom_site_type_symbol
_atom_site_fract_x
_atom_site_fract_y
_atom_site_fract_z
_atom_site_U_iso_or_equiv
_atom_site_adp_type
_atom_site_occupancy
_atom_site_site_symmetry_order
_atom_site_calc_flag
_atom_site_refinement_flags_posn
_atom_site_refinement_flags_adp
_atom_site_refinement_flags_occupancy
_atom_site_disorder_assembly
_atom_site_disorder_group
Sb2 Sb 0.39385(4) 0.56120(4) 0.60525(4) 0.00967(12) Uani 1 1 d . . . . .
I8 I 0.32707(4) 0.76507(4) 0.62434(3) 0.01229(12) Uani 1 1 d . . . . .
I2 I 0.33737(4) 0.59367(4) 0.37788(3) 0.01302(12) Uani 1 1 d . . . . .
I4 I -0.10033(4) 0.44597(4) 0.40564(4) 0.01543(12) Uani 1 1 d . . . . .
I9 I 0.16907(4) 0.48030(4) 0.61959(3) 0.01325(12) Uani 1 1 d . . . . .
I3 I 0.17794(4) 0.30673(4) 0.38175(3) 0.01285(12) Uani 1 1 d . . . . .
I1 I 0.07716(4) 0.51400(4) 0.19435(4) 0.01763(13) Uani 1 1 d . . . . .
I7 I 0.60590(4) 0.62333(4) 0.59263(4) 0.01409(12) Uani 1 1 d . . . . .
I6 I 0.46829(4) 0.37147(4) 0.56711(4) 0.01276(12) Uani 1 1 d . . . . .
Sb1 Sb 0.11026(4) 0.50926(4) 0.39230(4) 0.00968(12) Uani 1 1 d . . . . .
I10 I 0.41981(4) 0.54964(4) 0.80373(4) 0.01600(12) Uani 1 1 d . . . . .
I5 I 0.02967(4) 0.69967(4) 0.42458(4) 0.01562(13) Uani 1 1 d . . . . .
N2 N 0.4231(5) 0.3662(5) 0.3065(4) 0.0153(15) Uani 1 1 d . . . . .
H2A H 0.3781 0.3316 0.3376 0.018 Uiso 1 1 calc GR . . . .
H2B H 0.4254 0.4253 0.3295 0.018 Uiso 1 1 calc GR . . . .
H2C H 0.4874 0.3403 0.3146 0.018 Uiso 1 1 calc GR . . . .
N1 N 0.0707(5) 0.7086(5) 0.6895(4) 0.0159(15) Uani 1 1 d . . . . .
H1A H 0.0080 0.6993 0.6571 0.019 Uiso 1 1 calc GR . . . .
H1B H 0.1075 0.6545 0.6917 0.019 Uiso 1 1 calc GR . . . .
H1C H 0.1062 0.7533 0.6604 0.019 Uiso 1 1 calc GR . . . .
F1 F -0.1203(4) 0.4492(4) 0.9865(3) 0.0445(15) Uani 1 1 d . . . . .
F2 F 0.6486(3) 0.5945(4) 0.0081(3) 0.0293(12) Uani 1 1 d . . . . .
N3 N 0.7426(5) 0.7122(6) 0.3922(4) 0.0215(17) Uani 1 1 d . . . . .
H3A H 0.8034 0.6803 0.3931 0.026 Uiso 1 1 calc GR . . . .
H3B H 0.7110 0.6989 0.4449 0.026 Uiso 1 1 calc GR . . . .
H3C H 0.7554 0.7745 0.3898 0.026 Uiso 1 1 calc GR . . . .
N4 N 0.2464(5) 0.8511(6) 0.3984(4) 0.0227(18) Uani 1 1 d . . . . .
H4A H 0.3158 0.8398 0.4047 0.027 Uiso 1 1 calc GR . . . .
H4B H 0.2115 0.7962 0.3914 0.027 Uiso 1 1 calc GR . . . .
H4C H 0.2278 0.8810 0.4503 0.027 Uiso 1 1 calc GR . . . .
C14 C 0.5872(6) 0.5386(7) 0.0559(5) 0.022(2) Uani 1 1 d D . . . .
C6 C -0.0766(7) 0.5181(6) 0.9375(6) 0.027(2) Uani 1 1 d D . . . .
F4A F 0.3013(9) 0.6991(8) -0.0039(6) 0.030(3) Uiso 0.50(2) 1 d . . P A 1
F3 F 0.8524(5) 0.8177(4) -0.0099(3) 0.0567(19) Uani 1 1 d . . . . .
C7 C 0.0273(7) 0.5155(6) 0.9257(6) 0.027(2) Uani 1 1 d D . . . .
H7 H 0.0691 0.4655 0.9508 0.032 Uiso 1 1 calc R . . . .
C27 C 0.2450(5) 0.8584(5) 0.2270(4) 0.0174(18) Uani 1 1 d . . . . .
C32B C 0.3339(7) 0.8911(8) 0.1900(6) 0.014(4) Uiso 0.50(2) 1 d G . P A 2
H32B H 0.3709 0.9423 0.2186 0.016 Uiso 0.50(2) 1 calc R . P A 2
C31B C 0.3686(7) 0.8489(11) 0.1112(7) 0.016(4) Uiso 0.50(2) 1 d G . P A 2
H31B H 0.4293 0.8713 0.0859 0.019 Uiso 0.50(2) 1 calc R . P A 2
C30B C 0.3144(11) 0.7740(10) 0.0695(6) 0.017(4) Uiso 0.50(2) 1 d G . P A 2
C29B C 0.2256(13) 0.7413(7) 0.1065(8) 0.026(5) Uiso 0.50(2) 1 d G . P A 2
H29B H 0.1885 0.6901 0.0779 0.031 Uiso 0.50(2) 1 calc R . P A 2
C28B C 0.1909(8) 0.7835(7) 0.1853(7) 0.030(7) Uiso 0.50(2) 1 d G . P A 2
H28B H 0.1302 0.7611 0.2106 0.035 Uiso 0.50(2) 1 calc R . P A 2
C32A C 0.3400(13) 0.8613(14) 0.1848(12) 0.023(4) Uiso 0.50(2) 1 d . . P A 1
H32A H 0.3939 0.9008 0.2109 0.028 Uiso 0.50(2) 1 calc R . P A 1
C31A C 0.3565(12) 0.8093(14) 0.1081(10) 0.021(4) Uiso 0.50(2) 1 d . . P A 1
H31A H 0.4198 0.8141 0.0796 0.025 Uiso 0.50(2) 1 calc R . P A 1
C30A C 0.2822(14) 0.7516(11) 0.0738(10) 0.013(4) Uiso 0.50(2) 1 d . . P A 1
C29A C 0.1900(15) 0.7436(12) 0.1068(11) 0.017(4) Uiso 0.50(2) 1 d . . P A 1
H29A H 0.1379 0.7040 0.0778 0.020 Uiso 0.50(2) 1 calc R . P A 1
C28A C 0.1727(17) 0.7969(15) 0.1874(12) 0.021(5) Uiso 0.50(2) 1 d . . P A 1
H28A H 0.1090 0.7898 0.2148 0.026 Uiso 0.50(2) 1 calc R . P A 1
C19 C 0.7205(6) 0.7178(6) 0.2210(5) 0.023(2) Uani 1 1 d D . . . .
C13 C 0.4885(6) 0.5710(6) 0.0676(5) 0.0214(19) Uani 1 1 d D . . . .
H13 H 0.4654 0.6299 0.0438 0.026 Uiso 1 1 calc R . . . .
C11 C 0.4584(5) 0.4279(5) 0.1512(5) 0.0121(16) Uani 1 1 d D . . . .
C5 C -0.1393(7) 0.5892(6) 0.9011(5) 0.026(2) Uani 1 1 d D . . . .
H5 H -0.2115 0.5896 0.9087 0.032 Uiso 1 1 calc R . . . .
C12 C 0.4246(6) 0.5137(6) 0.1158(5) 0.0184(18) Uani 1 1 d D . . . .
H12 H 0.3562 0.5338 0.1247 0.022 Uiso 1 1 calc R . . . .
C3 C 0.0098(5) 0.6591(5) 0.8397(5) 0.0152(17) Uani 1 1 d D . . . .
C4 C -0.0942(6) 0.6600(6) 0.8530(5) 0.0228(19) Uani 1 1 d D . . . .
H4 H -0.1360 0.7104 0.8288 0.027 Uiso 1 1 calc R . . . .
C20 C 0.8117(6) 0.6800(6) 0.1920(5) 0.0239(18) Uani 1 1 d D . . . .
H20 H 0.8443 0.6302 0.2269 0.029 Uiso 1 1 calc R . . . .
C21 C 0.8557(6) 0.7123(6) 0.1146(5) 0.032(2) Uani 1 1 d D . . . .
H21 H 0.9170 0.6853 0.0947 0.038 Uiso 1 1 calc R . . . .
C23 C 0.7199(8) 0.8279(7) 0.0939(6) 0.046(3) Uani 1 1 d D . . . .
H23 H 0.6904 0.8799 0.0603 0.056 Uiso 1 1 calc R . . . .
C9 C 0.3781(6) 0.2685(6) 0.1689(6) 0.026(2) Uani 1 1 d . . . . .
H9A H 0.4461 0.2382 0.1781 0.039 Uiso 1 1 calc GR . . . .
H9B H 0.3541 0.2679 0.1022 0.039 Uiso 1 1 calc GR . . . .
H9C H 0.3285 0.2349 0.2043 0.039 Uiso 1 1 calc GR . . . .
C1 C 0.1555(6) 0.7795(6) 0.8345(6) 0.030(2) Uani 1 1 d . . . . .
H1D H 0.2094 0.7313 0.8370 0.044 Uiso 1 1 calc GR . . . .
H1E H 0.1449 0.7999 0.8982 0.044 Uiso 1 1 calc GR . . . .
H1F H 0.1773 0.8328 0.7981 0.044 Uiso 1 1 calc GR . . . .
C22 C 0.8076(8) 0.7851(6) 0.0674(5) 0.037(3) Uani 1 1 d D . . . .
C10 C 0.3871(5) 0.3682(5) 0.2031(4) 0.0143(13) Uani 1 1 d . . . . .
H10 H 0.3165 0.3969 0.1959 0.017 Uiso 1 1 calc R . . . .
C18 C 0.6724(6) 0.6836(6) 0.3065(5) 0.0243(18) Uani 1 1 d . . . . .
H18 H 0.6050 0.7171 0.3094 0.029 Uiso 1 1 calc R . . . .
C26 C 0.2201(6) 0.9121(5) 0.3126(5) 0.0211(16) Uani 1 1 d . . . . .
H26 H 0.2658 0.9684 0.3181 0.025 Uiso 1 1 calc R . . . .
C2 C 0.0549(5) 0.7400(5) 0.7882(4) 0.0184(14) Uani 1 1 d . . . . .
H2 H 0.0024 0.7913 0.7838 0.022 Uiso 1 1 calc R . . . .
C25 C 0.1086(6) 0.9446(6) 0.3131(5) 0.0325(19) Uani 1 1 d . . . . .
H25A H 0.0626 0.8903 0.3119 0.049 Uiso 1 1 calc GR . . . .
H25B H 0.0903 0.9834 0.2578 0.049 Uiso 1 1 calc GR . . . .
H25C H 0.1009 0.9811 0.3698 0.049 Uiso 1 1 calc GR . . . .
C17 C 0.6503(6) 0.5811(5) 0.3101(5) 0.0265(17) Uani 1 1 d . . . . .
H17A H 0.7144 0.5461 0.3042 0.040 Uiso 1 1 calc GR . . . .
H17B H 0.5990 0.5643 0.2586 0.040 Uiso 1 1 calc GR . . . .
H17C H 0.6231 0.5658 0.3699 0.040 Uiso 1 1 calc GR . . . .
C8 C 0.0702(6) 0.5860(6) 0.8769(5) 0.024(2) Uani 1 1 d D . . . .
H8 H 0.1421 0.5847 0.8685 0.029 Uiso 1 1 calc R . . . .
C15 C 0.6239(6) 0.4546(6) 0.0888(5) 0.026(2) Uani 1 1 d D . . . .
H15 H 0.6919 0.4346 0.0784 0.031 Uiso 1 1 calc R . . . .
C16 C 0.5593(6) 0.3987(6) 0.1379(5) 0.0222(19) Uani 1 1 d D . . . .
H16 H 0.5837 0.3405 0.1624 0.027 Uiso 1 1 calc R . . . .
C24 C 0.6756(7) 0.7926(6) 0.1714(5) 0.034(2) Uani 1 1 d D . . . .
H24 H 0.6141 0.8200 0.1906 0.041 Uiso 1 1 calc R . . . .
F4B F 0.3379(9) 0.7336(9) -0.0082(6) 0.020(3) Uiso 0.50(2) 1 d . . P A 2

loop_
_atom_site_aniso_label
_atom_site_aniso_U_11
_atom_site_aniso_U_22
_atom_site_aniso_U_33
_atom_site_aniso_U_23
_atom_site_aniso_U_13
_atom_site_aniso_U_12
Sb2 0.0081(3) 0.0118(3) 0.0092(2) -0.0009(2) 0.00097(19) -0.0001(2)
I8 0.0088(2) 0.0135(3) 0.0146(3) -0.0007(2) 0.0010(2) 0.0017(2)
I2 0.0115(2) 0.0161(3) 0.0116(2) -0.0010(2) 0.00175(19) -0.0004(2)
I4 0.0096(2) 0.0181(3) 0.0187(3) 0.0010(2) 0.0023(2) -0.0027(2)
I9 0.0095(2) 0.0188(3) 0.0116(2) -0.0007(2) 0.00168(19) -0.0010(2)
I3 0.0098(2) 0.0154(3) 0.0133(2) 0.0002(2) 0.00067(19) 0.0033(2)
I1 0.0215(3) 0.0224(3) 0.0087(2) 0.0007(2) -0.0004(2) -0.0010(2)
I7 0.0095(2) 0.0143(3) 0.0187(3) 0.0018(2) 0.0027(2) -0.0025(2)
I6 0.0119(3) 0.0118(3) 0.0146(3) -0.0027(2) 0.0013(2) 0.0008(2)
Sb1 0.0077(3) 0.0129(3) 0.0085(2) -0.0008(2) 0.00070(19) 0.0005(2)
I10 0.0203(3) 0.0178(3) 0.0097(2) 0.0000(2) 0.0002(2) -0.0038(2)
I5 0.0137(3) 0.0140(3) 0.0192(3) -0.0043(2) 0.0014(2) 0.0011(2)
N2 0.013(3) 0.020(4) 0.013(3) -0.002(3) 0.003(3) -0.004(3)
N1 0.017(3) 0.017(4) 0.013(3) -0.001(3) 0.000(3) 0.002(3)
F1 0.072(4) 0.036(3) 0.026(3) 0.006(2) 0.007(3) -0.022(3)
F2 0.028(2) 0.038(3) 0.023(2) 0.014(2) 0.0094(19) -0.002(2)
N3 0.015(3) 0.038(5) 0.012(3) -0.009(3) 0.002(3) 0.003(3)
N4 0.019(4) 0.035(5) 0.013(3) 0.002(3) -0.004(3) 0.006(3)
C14 0.021(4) 0.035(5) 0.010(4) -0.003(4) 0.004(3) -0.002(4)
C6 0.052(6) 0.019(5) 0.011(4) 0.004(3) 0.006(4) -0.010(4)
F3 0.119(5) 0.030(3) 0.023(3) -0.004(2) 0.019(3) -0.028(3)
C7 0.042(5) 0.018(5) 0.019(4) 0.002(3) -0.009(4) 0.002(4)
C27 0.022(4) 0.018(4) 0.012(4) 0.002(3) 0.000(3) 0.003(3)
C19 0.026(4) 0.023(4) 0.017(4) -0.015(3) -0.009(3) 0.006(4)
C13 0.027(4) 0.020(4) 0.017(4) 0.010(3) 0.003(3) 0.004(3)
C11 0.011(4) 0.021(4) 0.003(3) -0.001(3) -0.002(3) 0.004(3)
C5 0.028(4) 0.033(5) 0.019(4) 0.003(4) 0.009(3) -0.008(4)
C12 0.013(4) 0.025(5) 0.016(4) 0.001(3) -0.003(3) 0.009(3)
C3 0.018(4) 0.019(4) 0.008(3) 0.001(3) -0.002(3) 0.002(3)
C4 0.029(5) 0.024(4) 0.016(4) -0.002(3) 0.006(3) 0.002(4)
C20 0.027(4) 0.029(5) 0.015(4) -0.003(3) -0.004(3) -0.001(3)
C21 0.033(4) 0.038(5) 0.024(4) -0.010(4) 0.000(3) -0.005(4)
C23 0.087(8) 0.024(5) 0.026(5) -0.002(4) -0.007(5) 0.014(5)
C9 0.031(5) 0.025(4) 0.020(4) -0.004(3) -0.005(3) -0.002(4)
C1 0.033(5) 0.039(5) 0.016(4) -0.003(4) 0.002(3) -0.012(4)
C22 0.071(7) 0.026(5) 0.015(4) -0.006(3) 0.002(4) -0.022(5)
C10 0.012(3) 0.021(3) 0.010(3) 0.001(3) 0.000(2) 0.005(3)
C18 0.018(4) 0.038(5) 0.014(3) -0.009(3) -0.009(3) 0.011(3)
C26 0.022(4) 0.026(4) 0.016(3) 0.007(3) 0.003(3) -0.003(3)
C2 0.021(4) 0.022(4) 0.013(3) -0.005(3) 0.005(3) 0.005(3)
C25 0.031(5) 0.047(5) 0.019(4) 0.006(4) 0.004(3) 0.021(4)
C17 0.015(4) 0.045(5) 0.019(4) -0.003(3) -0.001(3) 0.001(3)
C8 0.020(4) 0.035(6) 0.018(4) -0.003(4) 0.001(3) 0.001(4)
C15 0.018(4) 0.039(5) 0.021(4) 0.005(4) 0.007(3) 0.012(4)
C16 0.026(5) 0.023(4) 0.018(4) 0.009(3) 0.005(3) 0.005(4)
C24 0.059(6) 0.023(5) 0.019(4) -0.008(4) -0.007(4) 0.023(4)

loop_
_atom_type_symbol
_atom_type_description
_atom_type_scat_dispersion_real
_atom_type_scat_dispersion_imag
_atom_type_scat_source
C C 0.0033 0.0016 'International Tables Vol C Tables 4.2.6.8 and 6.1.1.4'
H H 0.0000 0.0000 'International Tables Vol C Tables 4.2.6.8 and 6.1.1.4'
F F 0.0171 0.0103 'International Tables Vol C Tables 4.2.6.8 and 6.1.1.4'
I I -0.4742 1.8119 'International Tables Vol C Tables 4.2.6.8 and 6.1.1.4'
N N 0.0061 0.0033 'International Tables Vol C Tables 4.2.6.8 and 6.1.1.4'
Sb Sb -0.5866 1.5461 'International Tables Vol C Tables 4.2.6.8 and 6.1.1.4'

loop_
_geom_angle_atom_site_label_1
_geom_angle_atom_site_label_2
_geom_angle_atom_site_label_3
_geom_angle
_geom_angle_site_symmetry_1
_geom_angle_site_symmetry_3
_geom_angle_publ_flag
I8 Sb2 I2 85.057(19) . . ?
I8 Sb2 I9 94.35(2) . . ?
I9 Sb2 I2 89.394(17) . . ?
I7 Sb2 I8 89.34(2) . . ?
I7 Sb2 I2 91.43(2) . . ?
I7 Sb2 I9 176.28(3) . . ?
I7 Sb2 I6 86.88(2) . . ?
I6 Sb2 I8 173.48(3) . . ?
I6 Sb2 I2 89.72(2) . . ?
I6 Sb2 I9 89.49(2) . . ?
I10 Sb2 I8 88.63(2) . . ?
I10 Sb2 I2 172.33(2) . . ?
I10 Sb2 I9 86.74(2) . . ?
I10 Sb2 I7 92.85(2) . . ?
I10 Sb2 I6 96.86(2) . . ?
Sb1 I2 Sb2 90.522(19) . . ?
Sb2 I9 Sb1 91.413(19) . . ?
I2 Sb1 I9 88.664(17) . . ?
I4 Sb1 I2 176.07(3) . . ?
I4 Sb1 I9 91.91(2) . . ?
I4 Sb1 I3 88.91(2) . . ?
I4 Sb1 I5 86.12(2) . . ?
I3 Sb1 I2 95.020(19) . . ?
I3 Sb1 I9 83.474(19) . . ?
I1 Sb1 I2 89.22(2) . . ?
I1 Sb1 I4 90.69(2) . . ?
I1 Sb1 I9 172.51(3) . . ?
I1 Sb1 I3 89.56(2) . . ?
I1 Sb1 I5 96.26(2) . . ?
I5 Sb1 I2 89.98(2) . . ?
I5 Sb1 I9 90.92(2) . . ?
I5 Sb1 I3 172.38(3) . . ?
F2 C14 C13 116.8(8) . . ?
F2 C14 C15 119.7(7) . . ?
C15 C14 C13 123.5(8) . . ?
F1 C6 C7 119.9(8) . . ?
F1 C6 C5 118.3(8) . . ?
C7 C6 C5 121.8(8) . . ?
C6 C7 C8 119.1(8) . . ?
C32B C27 C28B 120.0 . . ?
C32B C27 C26 112.4(6) . . ?
C28B C27 C26 127.6(6) . . ?
C32A C27 C26 126.0(10) . . ?
C28A C27 C32A 115.3(13) . . ?
C28A C27 C26 118.6(11) . . ?
C31B C32B C27 120.0 . . ?
C32B C31B C30B 120.0 . . ?
C29B C30B C31B 120.0 . . ?
F4B C30B C31B 124.1(11) . . ?
F4B C30B C29B 115.8(11) . . ?
C28B C29B C30B 120.0 . . ?
C29B C28B C27 120.0 . . ?
C31A C32A C27 122.2(14) . . ?
C30A C31A C32A 118.7(14) . . ?
C31A C30A F4A 117.5(16) . . ?
C29A C30A F4A 117.9(15) . . ?
C29A C30A C31A 124.5(15) . . ?
C30A C29A C28A 117.0(17) . . ?
C27 C28A C29A 122.2(18) . . ?
C20 C19 C18 122.5(7) . . ?
C24 C19 C20 118.4(8) . . ?
C24 C19 C18 119.0(7) . . ?
C14 C13 C12 117.2(8) . . ?
C12 C11 C10 119.8(6) . . ?
C12 C11 C16 118.9(7) . . ?
C16 C11 C10 121.2(7) . . ?
C6 C5 C4 118.1(8) . . ?
C11 C12 C13 121.5(7) . . ?
C4 C3 C2 118.8(7) . . ?
C4 C3 C8 118.6(7) . . ?
C8 C3 C2 122.5(7) . . ?
C3 C4 C5 121.5(8) . . ?
C21 C20 C19 122.1(7) . . ?
C22 C21 C20 117.2(8) . . ?
C22 C23 C24 117.9(8) . . ?
C21 C22 F3 116.9(8) . . ?
C21 C22 C23 123.9(8) . . ?
C23 C22 F3 119.2(8) . . ?
C11 C10 N2 110.2(5) . . ?
C11 C10 C9 114.3(6) . . ?
C9 C10 N2 107.9(6) . . ?
C19 C18 N3 108.0(6) . . ?
C17 C18 N3 109.8(6) . . ?
C17 C18 C19 116.1(6) . . ?
C27 C26 N4 108.4(6) . . ?
C27 C26 C25 115.6(6) . . ?
C25 C26 N4 108.6(6) . . ?
N1 C2 C3 108.4(6) . . ?
N1 C2 C1 109.7(6) . . ?
C3 C2 C1 115.1(6) . . ?
C7 C8 C3 120.9(8) . . ?
C14 C15 C16 118.4(7) . . ?
C15 C16 C11 120.4(7) . . ?
C19 C24 C23 120.6(8) . . ?

loop_
_geom_bond_atom_site_label_1
_geom_bond_atom_site_label_2
_geom_bond_distance
_geom_bond_site_symmetry_2
_geom_bond_publ_flag
Sb2 I8 3.0683(8) . ?
Sb2 I2 3.3119(7) . ?
Sb2 I9 3.1573(8) . ?
Sb2 I7 2.9079(8) . ?
Sb2 I6 2.9538(8) . ?
Sb2 I10 2.8416(8) . ?
I2 Sb1 3.2041(8) . ?
I4 Sb1 2.8967(8) . ?
I9 Sb1 3.3082(7) . ?
I3 Sb1 3.0418(8) . ?
I1 Sb1 2.8345(7) . ?
Sb1 I5 2.9742(8) . ?
N2 C10 1.516(8) . ?
N1 C2 1.517(8) . ?
F1 C6 1.364(10) . ?
F2 C14 1.356(10) . ?
N3 C18 1.520(9) . ?
N4 C26 1.524(9) . ?
C14 C13 1.384(10) . ?
C14 C15 1.365(11) . ?
C6 C7 1.372(11) . ?
C6 C5 1.378(10) . ?
F4A C30A 1.385(16) . ?
F3 C22 1.376(9) . ?
C7 C8 1.374(11) . ?
C27 C32B 1.3900 . ?
C27 C28B 1.3900 . ?
C27 C32A 1.418(19) . ?
C27 C28A 1.37(2) . ?
C27 C26 1.507(9) . ?
C32B C31B 1.3900 . ?
C31B C30B 1.3900 . ?
C30B C29B 1.3900 . ?
C30B F4B 1.314(11) . ?
C29B C28B 1.3900 . ?
C32A C31A 1.36(2) . ?
C31A C30A 1.33(2) . ?
C30A C29A 1.33(2) . ?
C29A C28A 1.42(2) . ?
C19 C20 1.396(10) . ?
C19 C18 1.505(11) . ?
C19 C24 1.387(10) . ?
C13 C12 1.392(10) . ?
C11 C12 1.388(9) . ?
C11 C10 1.503(9) . ?
C11 C16 1.400(9) . ?
C5 C4 1.385(10) . ?
C3 C4 1.377(9) . ?
C3 C2 1.518(10) . ?
C3 C8 1.387(9) . ?
C20 C21 1.372(10) . ?
C21 C22 1.365(10) . ?
C23 C22 1.374(11) . ?
C23 C24 1.389(11) . ?
C9 C10 1.513(10) . ?
C1 C2 1.520(10) . ?
C18 C17 1.500(11) . ?
C26 C25 1.518(10) . ?
C15 C16 1.393(10) . ?
